data_4504604
loop_
_publ_author_name
'Adams, Christopher J.'
'Angeloni, Alessandro'
'Orpen, A. Guy'
'Podesta, Thomas J.'
'Shore, Benjamin'

_publ_section_title
;
 Crystal Synthesis of Organic&#x2212;Inorganic Hybrid Salts Based on
 Tetrachloroplatinate and -palladate Salts of Organic Cations:&#x2009;
 Formation of Linear, Two-, and Three-Dimensional
 NH&#x00B7;&#x00B7;&#x00B7;Cl Hydrogen Bond Networks
;
_journal_issue 2
_journal_name_full 'Crystal Growth &amp; Design'
_journal_page_first 411
_journal_paper_doi 10.1021/cg050362o
_journal_volume 6
_journal_year 2006
_chemical_formula_sum 'C12 H24 Cl4 N2 O4 Pt'
_chemical_formula_weight 597.22
_chemical_name_systematic
;
 ?
;
_space_group_IT_number 14
_symmetry_cell_setting monoclinic
_symmetry_space_group_name_Hall '-P 2ybc'
_symmetry_space_group_name_H-M 'P 1 21/c 1'
_atom_sites_solution_hydrogens geom
_atom_sites_solution_primary direct
_atom_sites_solution_secondary difmap
_audit_creation_method SHELXL-97
_cell_angle_alpha 90.00
_cell_angle_beta 97.4160(170)
_cell_angle_gamma 90.00
_cell_formula_units_Z 2
_cell_length_a 13.2172(18)
_cell_length_b 7.2479(8)
_cell_length_c 9.7083(20)
_cell_measurement_reflns_used 114
_cell_measurement_temperature 173(2)
_cell_volume 922.2(3)
_computing_cell_refinement 'Bruker SMART'
_computing_data_collection 'Bruker SMART'
_computing_data_reduction 'Bruker SAINT'
_computing_molecular_graphics 'Bruker SHELXTL'
_computing_publication_material 'Bruker SHELXTL'
_computing_structure_refinement 'SHELXL-97 (Sheldrick, 1997)'
_computing_structure_solution 'SHELXS-97 (Sheldrick, 1990)'
_diffrn_ambient_temperature 173(2)
_diffrn_measured_fraction_theta_full 0.995
_diffrn_measured_fraction_theta_max 0.995
_diffrn_measurement_device_type 'CCD area detector'
_diffrn_measurement_method 'phi and omega scans'
_diffrn_radiation_monochromator graphite
_diffrn_radiation_source 'fine-focus sealed tube'
_diffrn_radiation_type MoK\a
_diffrn_radiation_wavelength 0.71073
_diffrn_reflns_av_R_equivalents 0.0228
_diffrn_reflns_av_sigmaI/netI 0.0285
_diffrn_reflns_limit_h_max 17
_diffrn_reflns_limit_h_min -13
_diffrn_reflns_limit_k_max 9
_diffrn_reflns_limit_k_min -9
_diffrn_reflns_limit_l_max 12
_diffrn_reflns_limit_l_min -12
_diffrn_reflns_number 5702
_diffrn_reflns_theta_full 27.50
_diffrn_reflns_theta_max 27.50
_diffrn_reflns_theta_min 3.11
_diffrn_standards_decay_% none
_exptl_absorpt_coefficient_mu 8.205
_exptl_absorpt_correction_T_max 0.151
_exptl_absorpt_correction_T_min 0.0970
_exptl_absorpt_correction_type multi-scan
_exptl_absorpt_process_details
; 
 G. M. Sheldrick. 
 SADABS: A program for absorption correction with the Siemens SMART system; 
 University of G\"ottingen: Germany, 1996.
;
_exptl_crystal_colour orange
_exptl_crystal_density_diffrn 2.151
_exptl_crystal_density_method 'not measured'
_exptl_crystal_description block
_exptl_crystal_F_000 576
_exptl_crystal_size_max 0.40
_exptl_crystal_size_mid 0.40
_exptl_crystal_size_min 0.40
_refine_diff_density_max 0.941
_refine_diff_density_min -0.706
_refine_diff_density_rms 0.106
_refine_ls_extinction_coef 0.0092(3)
_refine_ls_extinction_expression Fc^*^=kFc[1+0.001xFc^2^\l^3^/sin(2\q)]^-1/4^
_refine_ls_extinction_method SHELXL
_refine_ls_goodness_of_fit_ref 0.962
_refine_ls_hydrogen_treatment mixed
_refine_ls_matrix_type full
_refine_ls_number_parameters 112
_refine_ls_number_reflns 2117
_refine_ls_number_restraints 0
_refine_ls_restrained_S_all 0.962
_refine_ls_R_factor_all 0.0213
_refine_ls_R_factor_gt 0.0172
_refine_ls_shift/su_max 0.004
_refine_ls_shift/su_mean 0.000
_refine_ls_structure_factor_coef Fsqd
_refine_ls_weighting_details 'calc w=1/[\s^2^(Fo^2^)+(0.0198P)^2^+0.0000P] where P=(Fo^2^+2Fc^2^)/3'
_refine_ls_weighting_scheme calc
_refine_ls_wR_factor_gt 0.0404
_refine_ls_wR_factor_ref 0.0410
_reflns_number_gt 1772
_reflns_number_total 2117
_reflns_threshold_expression >2sigma(I)
_cod_data_source_file cg050362osi20050725_015150.cif
_cod_data_source_block 10
_cod_depositor_comments
;
The following automatic conversions were performed:

'_symmetry_cell_setting' value 'Monoclinic' changed to 'monoclinic'
according to /home/saulius/struct/CIF-dictionaries/cif_core.dic
dictionary named 'cif_core.dic' version 2.4.1 from 2010-06-29.

Automatic conversion script
Id: cif_fix_values 1715 2011-07-08 13:25:40Z adriana 
;
_cod_original_cell_volume 922.25(22)
_cod_original_sg_symbol_H-M P2(1)/c
_cod_database_code 4504604

loop_
_symmetry_equiv_pos_as_xyz
'x, y, z'
'x, -y+1/2, z+1/2'
'-x, -y, -z'
'-x, y-1/2, -z-1/2'

loop_
_atom_site_label
_atom_site_type_symbol
_atom_site_fract_x
_atom_site_fract_y
_atom_site_fract_z
_atom_site_U_iso_or_equiv
_atom_site_adp_type
_atom_site_occupancy
_atom_site_symmetry_multiplicity
_atom_site_calc_flag
_atom_site_refinement_flags
Pt1 Pt 0.0000 0.0000 0.0000 0.01788(7) Uani 1 2 d S
Cl1 Cl 0.01737(6) -0.22155(10) -0.16599(8) 0.02454(16) Uani 1 1 d .
Cl2 Cl -0.16910(6) 0.04049(9) -0.08960(8) 0.02363(16) Uani 1 1 d .
O1 O -0.38897(19) -0.4260(4) -0.4266(2) 0.0352(6) Uani 1 1 d .
O2 O -0.4917(2) -0.6166(4) -0.3322(3) 0.0463(8) Uani 1 1 d .
N1 N -0.1558(2) -0.4971(3) -0.0926(3) 0.0238(5) Uani 1 1 d .
H10B H -0.0977 -0.4357 -0.1008 0.029 Uiso 1 1 calc R
H10C H -0.1410 -0.6182 -0.0865 0.029 Uiso 1 1 calc R
C1 C -0.1959(2) -0.4364(4) 0.0379(3) 0.0253(7) Uani 1 1 d .
H1A H -0.2104 -0.3052 0.0335 0.030 Uiso 1 1 calc R
H1B H -0.1452 -0.4592 0.1175 0.030 Uiso 1 1 calc R
C2 C -0.2924(3) -0.5427(4) 0.0533(3) 0.0259(7) Uani 1 1 d .
H2A H -0.3198 -0.5004 0.1358 0.031 Uiso 1 1 calc R
H2B H -0.2761 -0.6726 0.0653 0.031 Uiso 1 1 calc R
C3 C -0.3730(3) -0.5186(4) -0.0724(3) 0.0266(7) Uani 1 1 d .
H3A H -0.3967 -0.3918 -0.0771 0.032 Uiso 1 1 calc R
H3B H -0.4309 -0.5976 -0.0628 0.032 Uiso 1 1 calc R
C4 C -0.3293(2) -0.5676(4) -0.2070(3) 0.0215(6) Uani 1 1 d .
H4A H -0.3142 -0.7000 -0.2052 0.026 Uiso 1 1 calc R
C5 C -0.2302(2) -0.4635(4) -0.2186(3) 0.0234(7) Uani 1 1 d .
H5A H -0.2016 -0.5048 -0.3004 0.028 Uiso 1 1 calc R
H5B H -0.2442 -0.3325 -0.2283 0.028 Uiso 1 1 calc R
C6 C -0.4055(3) -0.5293(4) -0.3325(3) 0.0251(7) Uani 1 1 d .
H2 H -0.524(4) -0.588(7) -0.404(5) 0.070(16) Uiso 1 1 d .

loop_
_atom_site_aniso_label
_atom_site_aniso_U_11
_atom_site_aniso_U_22
_atom_site_aniso_U_33
_atom_site_aniso_U_23
_atom_site_aniso_U_13
_atom_site_aniso_U_12
Pt1 0.01976(10) 0.01652(9) 0.01749(9) 0.00057(6) 0.00291(6) 0.00021(7)
Cl1 0.0260(4) 0.0233(3) 0.0249(3) -0.0048(3) 0.0056(3) -0.0011(3)
Cl2 0.0229(4) 0.0229(4) 0.0245(3) 0.0005(3) 0.0007(3) 0.0013(3)
O1 0.0314(14) 0.0449(13) 0.0270(12) 0.0124(11) -0.0047(10) -0.0077(12)
O2 0.0366(16) 0.0580(18) 0.0388(15) 0.0214(14) -0.0162(13) -0.0248(14)
N1 0.0215(13) 0.0244(12) 0.0246(13) 0.0001(11) -0.0001(10) -0.0030(11)
C1 0.0267(18) 0.0273(14) 0.0205(15) -0.0023(13) -0.0018(13) -0.0025(14)
C2 0.0307(18) 0.0278(16) 0.0201(15) 0.0021(12) 0.0062(13) 0.0031(13)
C3 0.0229(16) 0.0331(17) 0.0242(15) -0.0016(13) 0.0043(13) 0.0008(14)
C4 0.0225(16) 0.0208(13) 0.0206(15) 0.0010(12) 0.0008(13) 0.0007(13)
C5 0.0237(16) 0.0288(16) 0.0169(14) 0.0028(12) 0.0004(12) 0.0004(12)
C6 0.0242(17) 0.0242(16) 0.0263(16) -0.0031(12) 0.0013(13) 0.0010(12)

loop_
_atom_type_symbol
_atom_type_description
_atom_type_scat_dispersion_real
_atom_type_scat_dispersion_imag
_atom_type_scat_source
C C 0.0033 0.0016 'International Tables Vol C Tables 4.2.6.8 and 6.1.1.4'
H H 0.0000 0.0000 'International Tables Vol C Tables 4.2.6.8 and 6.1.1.4'
N N 0.0061 0.0033 'International Tables Vol C Tables 4.2.6.8 and 6.1.1.4'
O O 0.0106 0.0060 'International Tables Vol C Tables 4.2.6.8 and 6.1.1.4'
Cl Cl 0.1484 0.1585 'International Tables Vol C Tables 4.2.6.8 and 6.1.1.4'
Pt Pt -1.7033 8.3905 'International Tables Vol C Tables 4.2.6.8 and 6.1.1.4'

loop_
_geom_angle_atom_site_label_1
_geom_angle_atom_site_label_2
_geom_angle_atom_site_label_3
_geom_angle
_geom_angle_site_symmetry_1
_geom_angle_site_symmetry_3
Cl1 Pt1 Cl1 180.0 3 .
Cl1 Pt1 Cl2 89.77(3) 3 .
Cl1 Pt1 Cl2 90.23(3) . .
Cl1 Pt1 Cl2 90.23(3) 3 3
Cl1 Pt1 Cl2 89.77(3) . 3
Cl2 Pt1 Cl2 180.0 . 3
C5 N1 C1 112.2(2) . .
N1 C1 C2 109.2(2) . .
C1 C2 C3 111.9(3) . .
C2 C3 C4 110.8(3) . .
C6 C4 C5 109.8(2) . .
C6 C4 C3 111.2(3) . .
C5 C4 C3 111.6(2) . .
N1 C5 C4 109.9(2) . .
O1 C6 O2 122.6(3) . .
O1 C6 C4 123.6(3) . .
O2 C6 C4 113.7(3) . .

loop_
_geom_bond_atom_site_label_1
_geom_bond_atom_site_label_2
_geom_bond_distance
_geom_bond_site_symmetry_2
Pt1 Cl1 2.3072(7) 3
Pt1 Cl1 2.3073(7) .
Pt1 Cl2 2.3100(8) .
Pt1 Cl2 2.3101(8) 3
O1 C6 1.222(4) .
O2 C6 1.304(4) .
N1 C5 1.487(4) .
N1 C1 1.501(4) .
C1 C2 1.514(5) .
C2 C3 1.523(4) .
C3 C4 1.536(4) .
C4 C6 1.503(4) .
C4 C5 1.528(4) .
